data_2006420
loop_
_publ_author_name
'Ishioka, Tsutomu'
'Murata, Asami'
'Kitagawa, Yasuyuki'
'Nakamura, Kazuo T.'

_publ_contact_author
;
TSUTOMU ISHIOKA
Department of Chemistry
Faculty of Science
Toyama University
Gofuku, Toyama 930, Japan
;
_publ_section_title
;
 Zinc(II) Acetate Dihydrate
;
_journal_issue 8
_journal_name_full 'Acta Crystallographica Section C'
_journal_page_first 1029
_journal_page_last 1031
_journal_paper_doi 10.1107/S0108270197004484
_journal_volume 53
_journal_year 1997
_chemical_formula_iupac '[Zn (C2 H3 O2)2 (H2 O)2]'
_chemical_formula_sum 'C4 H10 O6 Zn'
_chemical_formula_weight 219.50
_symmetry_cell_setting monoclinic
_symmetry_space_group_name_Hall '-C 2yc'
_symmetry_space_group_name_H-M 'C 1 2/c 1'
_audit_creation_method 'from TEXRAY.INF file'
_cell_angle_alpha 90
_cell_angle_beta 99.88(2)
_cell_angle_gamma 90
_cell_formula_units_Z 4.00
_cell_length_a 14.394(3)
_cell_length_b 5.330(2)
_cell_length_c 10.962(3)
_cell_measurement_reflns_used 24
_cell_measurement_temperature 292.0(10)
_cell_measurement_theta_max 79.92
_cell_measurement_theta_min 76.07
_cell_volume 828.5(4)
_computing_cell_refinement 'MSC/AFC Diffractometer Control Software'
_computing_data_collection
;
MSC/AFC Diffractometer Control Software (Molecular Structure Corporation,
1992a)
;
_computing_data_reduction 'TEXSAN (Molecular Structure Corporation, 1992b)'
_computing_publication_material TEXSAN
_computing_structure_refinement TEXSAN
_computing_structure_solution 'DIRDIF92 (PATTY) (Beurskens et al., 1992)'
_diffrn_ambient_temperature 19.0
_diffrn_measurement_device 'Rigaku AFC5R'
_diffrn_measurement_method '\w/2\q scans'
_diffrn_radiation_monochromator graphite
_diffrn_radiation_source 'Rigaku rotating anode'
_diffrn_radiation_type CuK\a
_diffrn_radiation_wavelength 1.5418
_diffrn_reflns_av_R_equivalents 0.0621
_diffrn_reflns_limit_h_max 16
_diffrn_reflns_limit_h_min 0
_diffrn_reflns_limit_k_max 0
_diffrn_reflns_limit_k_min 0
_diffrn_reflns_limit_l_max 3
_diffrn_reflns_limit_l_min -12
_diffrn_reflns_number 764
_diffrn_reflns_theta_max 62.84
_diffrn_standards_decay_% -0.54
_diffrn_standards_interval_count 150
_diffrn_standards_number 3
_exptl_absorpt_coefficient_mu 4.0968
_exptl_absorpt_correction_T_max 0.359
_exptl_absorpt_correction_T_min 0.295
_exptl_absorpt_correction_type 'empirical via \y scan (North, Phillips & Mathews, 1968)'
_exptl_crystal_colour colorless
_exptl_crystal_density_diffrn 1.760
_exptl_crystal_description plate
_exptl_crystal_F_000 448.00
_exptl_crystal_size_max 0.75
_exptl_crystal_size_mid 0.30
_exptl_crystal_size_min 0.25
_refine_diff_density_max 0.67
_refine_diff_density_min -0.53
_refine_ls_extinction_coef none
_refine_ls_extinction_method 'Zachariasen type 2 Gaussian isotropic (Zachariasen, 1968)'
_refine_ls_goodness_of_fit_obs 2.280
_refine_ls_hydrogen_treatment 'H-atom parameters not refined'
_refine_ls_matrix_type full
_refine_ls_number_parameters 51
_refine_ls_number_reflns 659
_refine_ls_number_restraints 0
_refine_ls_R_factor_obs .0600
_refine_ls_shift/esd_max 0.0240
_refine_ls_structure_factor_coef F
_refine_ls_weighting_details 'w = 1/\s^2^(F~o~)'
_refine_ls_weighting_scheme calc
_refine_ls_wR_factor_obs .1180
_reflns_number_total 738
_cod_data_source_file oa1020.cif
_cod_data_source_block zinc
_cod_depositor_comments
;
The following automatic conversions were performed:

'_atom_site_thermal_displace_type' tag value 'Uij' was replaced with
'Uani' value 11 times.

Automatic conversion script
Id: cif_fix_values 1646 2011-03-28 12:23:43Z adriana 

The following automatic conversions were performed:

'_refine_ls_weighting_scheme' value '1/\s^2^(F~o~)' was changed to
'calc'. New tag '_refine_ls_weighting_details' was created. The value
of the new tag was set to 'w = 1/\s^2^(F~o~)'.

Automatic conversion script
Id: cif_fix_values 3143 2015-03-26 13:38:13Z robertas 
;
_cod_original_cell_volume 828.4(4)
_cod_original_sg_symbol_H-M 'C 2/c'
_cod_original_formula_sum 'C4 H10 O6 Zn1'
_cod_database_code 2006420

loop_
_atom_site_aniso_label
_atom_site_aniso_U_11
_atom_site_aniso_U_22
_atom_site_aniso_U_33
_atom_site_aniso_U_12
_atom_site_aniso_U_13
_atom_site_aniso_U_23
Zn .0620(10) .0309(10) .0509(10) .0020 .0110(6) .0032
O1 .079(3) .031(3) .043(2) -.015(2) .015(2) -.0040(10)
O2 .091(3) .034(2) .043(2) .015(2) .022(2) .006(2)
O3 .072(2) .036(3) .050(2) -.014(2) .014(2) .001(2)
C1 .054(3) .033(3) .045(3) .008(2) .013(2) .004(2)
C2 .065(3) .042(3) .058(3) -.014(3) .018(3) -.001(3)

loop_
_atom_site_label
_atom_site_fract_x
_atom_site_fract_y
_atom_site_fract_z
_atom_site_U_iso_or_equiv
_atom_site_thermal_displace_type
_atom_site_calc_flag
_atom_site_calc_attached_atom
Zn 0 .13040(10) .2500 .0478(5) Uani ? ?
O1 -.0828(4) -.1128(7) .1453(4) .0510(10) Uani ? ?
O2 .1043(3) .4319(9) .2606(3) .0550(10) Uani ? ?
O3 .0695(3) .2158(9) .0933(3) .0520(10) Uani ? ?
C1 .1147(4) .3940(10) .1503(6) .043(2) Uani ? ?
C2 .1733(5) .5700(10) .0880(6) .054(2) Uani ? ?
H1 -.1291 -.2048 .1790 .0596 Uani ? ?
H2 -.0762 -.1383 .0613 .0596 Uani ? ?
H3 .2358 .5780 .1327 .0657 Uani ? ?
H4 .1739 .5184 .0058 .0657 Uani ? ?
H5 .1466 .7372 .0860 .0657 Uani ? ?

loop_
_atom_type_symbol
_atom_type_scat_dispersion_real
_atom_type_scat_dispersion_imag
_atom_type_scat_source
C 0.018 0.009 'International Tables Vol C'
H 0.000 0.000 'International Tables Vol C'
O 0.049 0.032 'International Tables Vol C'
Zn -1.549 0.678 'International Tables Vol C'

loop_
_geom_angle_atom_site_label_1
_geom_angle_atom_site_label_2
_geom_angle_atom_site_label_3
_geom_angle_site_symmetry_3
_geom_angle
_geom_angle_publ_flag
O1 Zn O1 3_555 98.6(3) yes
O1 Zn O2 ? 147.9(2) yes
O1 Zn O2 3_555 96.3(2) yes
O1 Zn O3 ? 89.5(2) yes
O1 Zn O3 3_555 106.3(2) yes
O1 Zn O2 ? 96.3(2) n
O1 Zn O2 ? 147.9(2) n
O1 Zn O3 ? 106.3(2) n
O1 Zn O3 ? 89.5(2) n
O2 Zn O2 3_555 85.5(2) yes
O2 Zn O3 ? 59.00(10) n
O2 Zn O3 ? 102.0(2) n
O2 Zn O3 3_555 102.0(2) yes
O2 Zn O3 ? 59.00(10) yes
O3 Zn O3 3_555 155.9(3) yes
Zn O1 H1 ? 120.1599 no
Zn O1 H2 ? 120.2294 no
H1 O1 H2 ? 119.6105 no
Zn O2 C1 ? 91.4(4) yes
Zn O3 C1 ? 92.0(3) yes
O2 C1 O3 ? 117.5(5) yes
O2 C1 C2 ? 120.3(6) yes
O3 C1 C2 ? 122.0(5) yes
C1 C2 H3 ? 110.4252 no
C1 C2 H4 ? 110.4489 no
C1 C2 H5 ? 109.3592 no
H3 C2 H4 ? 110.1612 no
H3 C2 H5 ? 107.9735 no
H4 C2 H5 ? 108.4093 no

loop_
_geom_bond_atom_site_label_1
_geom_bond_atom_site_label_2
_geom_bond_site_symmetry_1
_geom_bond_site_symmetry_2
_geom_bond_distance
_geom_bond_publ_flag
Zn O1 ? ? 1.987(4) yes
Zn O2 ? ? 2.189(5) yes
Zn O3 ? ? 2.179(4) yes
O1 H1 ? ? .9524 no
O1 H2 ? ? .9514 no
O2 C1 ? ? 1.260(7) yes
O3 C1 ? ? 1.256(7) yes
C1 C2 ? ? 1.503(8) yes
C2 H3 ? ? .9486 no
C2 H4 ? ? .9433 no
C2 H5 ? ? .9692 no
